data_4333316
loop_
_publ_author_name
'Salvador, James R.'
'Hoang, Khang'
'Mahanti, S. D.'
'Kanatzidis, Mercouri G.'

_publ_section_title
;
 REAu2In4(RE = La, Ce, Pr, Nd):&#x00A0; Polyindides from Liquid Indium
;
_journal_issue 17
_journal_name_full 'Inorganic Chemistry'
_journal_page_first 6933
_journal_page_last 6941
_journal_paper_doi 10.1021/ic700633b
_journal_volume 46
_journal_year 2007
_chemical_formula_sum 'Au2 In4 La'
_chemical_formula_weight 992.13
_chemical_name_systematic LaAu2In4
_space_group_IT_number 62
_symmetry_cell_setting orthorhombic
_symmetry_space_group_name_Hall '-P 2ac 2n'
_symmetry_space_group_name_H-M 'P n m a'
_atom_sites_solution_hydrogens none
_atom_sites_solution_primary direct
_atom_sites_solution_secondary difmap
_audit_creation_method SHELXL-97
_cell_angle_alpha 90.00
_cell_angle_beta 90.00
_cell_angle_gamma 90.00
_cell_formula_units_Z 4
_cell_length_a 18.506(2)
_cell_length_b 4.6865(6)
_cell_length_c 7.3414(9)
_cell_measurement_temperature 293(2)
_cell_volume 636.71(13)
_computing_structure_refinement 'SHELXL-97 (Sheldrick, 1997)'
_computing_structure_solution 'SHELXS-97 (Sheldrick, 1990)'
_diffrn_ambient_temperature 293(2)
_diffrn_measured_fraction_theta_full 0.944
_diffrn_measured_fraction_theta_max 0.944
_diffrn_radiation_monochromator graphite
_diffrn_radiation_source 'fine-focus sealed tube'
_diffrn_radiation_type MoK\\a
_diffrn_radiation_wavelength 0.71073
_diffrn_reflns_av_R_equivalents 0.0427
_diffrn_reflns_av_sigmaI/netI 0.0230
_diffrn_reflns_limit_h_max 22
_diffrn_reflns_limit_h_min -24
_diffrn_reflns_limit_k_max 6
_diffrn_reflns_limit_k_min -6
_diffrn_reflns_limit_l_max 9
_diffrn_reflns_limit_l_min -9
_diffrn_reflns_number 5596
_diffrn_reflns_theta_full 27.98
_diffrn_reflns_theta_max 27.98
_diffrn_reflns_theta_min 2.20
_exptl_absorpt_coefficient_mu 66.544
_exptl_absorpt_correction_type empirical
_exptl_crystal_colour silver
_exptl_crystal_density_diffrn 10.350
_exptl_crystal_density_method 'not measured'
_exptl_crystal_description rod
_exptl_crystal_F_000 1644
_exptl_crystal_size_max 0.1
_exptl_crystal_size_mid 0.05
_exptl_crystal_size_min 0.05
_refine_diff_density_max 2.734
_refine_diff_density_min -2.484
_refine_diff_density_rms 0.584
_refine_ls_extinction_coef 0.00069(9)
_refine_ls_extinction_expression Fc^*^=kFc[1+0.001xFc^2^\\l^3^/sin(2\\q)]^-1/4^
_refine_ls_extinction_method SHELXL
_refine_ls_goodness_of_fit_ref 1.196
_refine_ls_hydrogen_treatment none
_refine_ls_matrix_type full
_refine_ls_number_parameters 44
_refine_ls_number_reflns 813
_refine_ls_number_restraints 0
_refine_ls_restrained_S_all 1.196
_refine_ls_R_factor_all 0.0349
_refine_ls_R_factor_gt 0.0316
_refine_ls_shift/su_max 0.000
_refine_ls_shift/su_mean 0.000
_refine_ls_structure_factor_coef Fsqd
_refine_ls_weighting_details 'calc w=1/[\\s^2^(Fo^2^)+(0.0448P)^2^+12.2888P] where P=(Fo^2^+2Fc^2^)/3'
_refine_ls_weighting_scheme calc
_refine_ls_wR_factor_gt 0.0845
_refine_ls_wR_factor_ref 0.0859
_reflns_number_gt 743
_reflns_number_total 813
_reflns_threshold_expression >2sigma(I)
_cod_data_source_file ic700633bsup1.cif
_cod_data_source_block laauin_
_cod_depositor_comments
;
The following automatic conversions were performed:

'_symmetry_cell_setting' value 'Orthorhombic' changed to
'orthorhombic' according to
/home/saulius/struct/CIF-dictionaries/cif_core.dic dictionary named
'cif_core.dic' version 2.4.2 from 2011-04-26.

Automatic conversion script
Id: cif_fix_values 1891 2012-01-12 08:04:46Z andrius 
;
_cod_original_cell_volume 636.69(14)
_cod_original_sg_symbol_H-M Pnma
_cod_original_formula_sum 'La Au2 In4'
_cod_database_code 4333316

loop_
_symmetry_equiv_pos_as_xyz
'x, y, z'
'-x+1/2, -y, z+1/2'
'-x, y+1/2, -z'
'x+1/2, -y+1/2, -z+1/2'
'-x, -y, -z'
'x-1/2, y, -z-1/2'
'x, -y-1/2, z'
'-x-1/2, y-1/2, z-1/2'

loop_
_atom_site_label
_atom_site_type_symbol
_atom_site_fract_x
_atom_site_fract_y
_atom_site_fract_z
_atom_site_U_iso_or_equiv
_atom_site_adp_type
_atom_site_occupancy
_atom_site_symmetry_multiplicity
_atom_site_calc_flag
_atom_site_refinement_flags
Au1 Au 0.28199(4) 0.2500 0.52914(9) 0.0123(2) Uani 1 2 d S
Au2 Au 0.03762(4) -0.7500 0.74170(9) 0.0132(2) Uani 1 2 d S
La La 0.14058(5) -0.2500 0.51741(13) 0.0115(3) Uani 1 2 d S
In1 In 0.43162(7) 0.2500 0.48940(16) 0.0146(3) Uani 1 2 d S
In2 In 0.03491(7) -0.7500 0.34812(17) 0.0132(3) Uani 1 2 d S
In4 In 0.18408(6) 0.2500 0.82151(15) 0.0114(3) Uani 1 2 d S
In3 In 0.18919(6) 0.2500 0.22828(15) 0.0101(3) Uani 1 2 d S

loop_
_atom_site_aniso_label
_atom_site_aniso_U_11
_atom_site_aniso_U_22
_atom_site_aniso_U_33
_atom_site_aniso_U_23
_atom_site_aniso_U_13
_atom_site_aniso_U_12
Au1 0.0118(4) 0.0138(4) 0.0114(4) 0.000 0.0000(2) 0.000
Au2 0.0109(4) 0.0158(4) 0.0128(4) 0.000 0.0011(2) 0.000
La 0.0113(5) 0.0119(5) 0.0112(5) 0.000 0.0015(4) 0.000
In1 0.0095(6) 0.0226(7) 0.0118(6) 0.000 -0.0017(4) 0.000
In2 0.0084(6) 0.0154(6) 0.0157(6) 0.000 -0.0023(5) 0.000
In4 0.0107(6) 0.0152(6) 0.0085(6) 0.000 -0.0017(4) 0.000
In3 0.0105(6) 0.0137(6) 0.0061(5) 0.000 0.0018(4) 0.000

loop_
_atom_type_symbol
_atom_type_description
_atom_type_scat_dispersion_real
_atom_type_scat_dispersion_imag
_atom_type_scat_source
In In -0.7276 1.3100 'International Tables Vol C Tables 4.2.6.8 and 6.1.1.4'
La La -0.2871 2.4523 'International Tables Vol C Tables 4.2.6.8 and 6.1.1.4'
Au Au -2.0133 8.8022 'International Tables Vol C Tables 4.2.6.8 and 6.1.1.4'

loop_
_geom_angle_atom_site_label_1
_geom_angle_atom_site_label_2
_geom_angle_atom_site_label_3
_geom_angle
_geom_angle_site_symmetry_1
_geom_angle_site_symmetry_3
In1 Au1 In3 121.85(4) . .
In1 Au1 In4 136.19(4) . .
In3 Au1 In4 101.96(4) . .
In1 Au1 In3 82.29(3) . 2_565
In3 Au1 In3 121.78(2) . 2_565
In4 Au1 In3 74.05(3) . 2_565
In1 Au1 In3 82.29(3) . 2
In3 Au1 In3 121.78(2) . 2
In4 Au1 In3 74.05(3) . 2
In3 Au1 In3 112.82(4) 2_565 2
In1 Au1 In4 74.11(3) . 2_554
In3 Au1 In4 73.41(3) . 2_554
In4 Au1 In4 123.225(19) . 2_554
In3 Au1 In4 156.38(4) 2_565 2_554
In3 Au1 In4 63.49(3) 2 2_554
In1 Au1 In4 74.11(3) . 2_564
In3 Au1 In4 73.41(3) . 2_564
In4 Au1 In4 123.225(19) . 2_564
In3 Au1 In4 63.49(3) 2_565 2_564
In3 Au1 In4 156.38(4) 2 2_564
In4 Au1 In4 109.74(4) 2_554 2_564
In1 Au1 La 137.569(15) . .
In3 Au1 La 61.54(2) . .
In4 Au1 La 62.50(2) . .
In3 Au1 La 135.19(4) 2_565 .
In3 Au1 La 66.32(3) 2 .
In4 Au1 La 66.72(3) 2_554 .
In4 Au1 La 134.07(3) 2_564 .
In1 Au1 La 137.569(15) . 1_565
In3 Au1 La 61.54(2) . 1_565
In4 Au1 La 62.50(2) . 1_565
In3 Au1 La 66.32(3) 2_565 1_565
In3 Au1 La 135.19(4) 2 1_565
In4 Au1 La 134.07(3) 2_554 1_565
In4 Au1 La 66.72(3) 2_564 1_565
La Au1 La 83.65(3) . 1_565
In4 Au2 In2 121.47(3) 1_545 5_536
In4 Au2 In2 121.47(3) 1_545 5_546
In2 Au2 In2 114.91(5) 5_536 5_546
In4 Au2 In1 122.62(4) 1_545 6_547
In2 Au2 In1 80.09(3) 5_536 6_547
In2 Au2 In1 80.09(3) 5_546 6_547
In4 Au2 In2 103.19(4) 1_545 .
In2 Au2 In2 75.79(3) 5_536 .
In2 Au2 In2 75.79(3) 5_546 .
In1 Au2 In2 134.19(4) 6_547 .
In4 Au2 In1 71.85(3) 1_545 2
In2 Au2 In1 152.60(4) 5_536 2
In2 Au2 In1 65.15(3) 5_546 2
In1 Au2 In1 72.89(3) 6_547 2
In2 Au2 In1 127.25(2) . 2
In4 Au2 In1 71.85(3) 1_545 2_545
In2 Au2 In1 65.15(3) 5_536 2_545
In2 Au2 In1 152.60(4) 5_546 2_545
In1 Au2 In1 72.89(3) 6_547 2_545
In2 Au2 In1 127.25(2) . 2_545
In1 Au2 In1 101.77(4) 2 2_545
In4 Au2 La 63.88(3) 1_545 .
In2 Au2 La 136.73(4) 5_536 .
In2 Au2 La 65.14(3) 5_546 .
In1 Au2 La 136.884(14) 6_547 .
In2 Au2 La 62.03(2) . .
In1 Au2 La 69.84(3) 2 .
In1 Au2 La 135.43(4) 2_545 .
In4 Au2 La 63.88(3) 1_545 1_545
In2 Au2 La 65.14(3) 5_536 1_545
In2 Au2 La 136.73(4) 5_546 1_545
In1 Au2 La 136.884(14) 6_547 1_545
In2 Au2 La 62.03(2) . 1_545
In1 Au2 La 135.43(4) 2 1_545
In1 Au2 La 69.84(3) 2_545 1_545
La Au2 La 85.88(3) . 1_545
In4 Au2 La 162.22(3) 1_545 5_546
In2 Au2 La 57.53(2) 5_536 5_546
In2 Au2 La 57.53(2) 5_546 5_546
In1 Au2 La 75.16(3) 6_547 5_546
In2 Au2 La 59.03(3) . 5_546
In1 Au2 La 117.65(3) 2 5_546
In1 Au2 La 117.65(3) 2_545 5_546
La Au2 La 103.92(2) . 5_546
La Au2 La 103.92(2) 1_545 5_546
In3 La In3 90.93(4) 1_545 .
In3 La In2 53.98(3) 1_545 .
In3 La In2 115.20(4) . .
In3 La In2 115.20(4) 1_545 1_565
In3 La In2 53.98(3) . 1_565
In2 La In2 90.65(4) . 1_565
In3 La In4 150.12(4) 1_545 .
In3 La In4 82.26(3) . .
In2 La In4 153.55(4) . .
In2 La In4 84.04(2) 1_565 .
In3 La In4 82.26(3) 1_545 1_545
In3 La In4 150.12(4) . 1_545
In2 La In4 84.04(2) . 1_545
In2 La In4 153.55(4) 1_565 1_545
In4 La In4 89.27(4) . 1_545
In3 La In2 116.72(3) 1_545 5_546
In3 La In2 116.72(3) . 5_546
In2 La In2 62.74(3) . 5_546
In2 La In2 62.74(3) 1_565 5_546
In4 La In2 92.08(3) . 5_546
In4 La In2 92.08(3) 1_545 5_546
In3 La Au2 161.14(4) 1_545 1_565
In3 La Au2 88.571(19) . 1_565
In2 La Au2 109.65(4) . 1_565
In2 La Au2 50.76(3) 1_565 1_565
In4 La Au2 48.29(2) . 1_565
In4 La Au2 106.97(3) 1_545 1_565
In2 La Au2 47.998(18) 5_546 1_565
In3 La Au2 88.57(2) 1_545 .
In3 La Au2 161.14(4) . .
In2 La Au2 50.76(3) . .
In2 La Au2 109.65(4) 1_565 .
In4 La Au2 106.97(3) . .
In4 La Au2 48.29(2) 1_545 .
In2 La Au2 47.998(18) 5_546 .
Au2 La Au2 85.88(3) 1_565 .
In3 La In3 92.25(3) 1_545 2
In3 La In3 92.25(3) . 2
In2 La In3 134.34(2) . 2
In2 La In3 134.34(2) 1_565 2
In4 La In3 59.21(3) . 2
In4 La In3 59.21(3) 1_545 2
In2 La In3 136.92(4) 5_546 2
Au2 La In3 106.62(3) 1_565 2
Au2 La In3 106.62(3) . 2
In3 La Au1 106.70(3) 1_545 .
In3 La Au1 48.44(2) . .
In2 La Au1 157.73(4) . .
In2 La Au1 88.68(2) 1_565 .
In4 La Au1 48.34(2) . .
In4 La Au1 105.80(3) 1_545 .
In2 La Au1 134.865(18) 5_546 .
Au2 La Au1 86.932(16) 1_565 .
Au2 La Au1 148.77(3) . .
In3 La Au1 47.216(17) 2 .
In3 La Au1 48.44(2) 1_545 1_545
In3 La Au1 106.70(3) . 1_545
In2 La Au1 88.68(2) . 1_545
In2 La Au1 157.73(4) 1_565 1_545
In4 La Au1 105.80(3) . 1_545
In4 La Au1 48.34(2) 1_545 1_545
In2 La Au1 134.865(18) 5_546 1_545
Au2 La Au1 148.77(3) 1_565 1_545
Au2 La Au1 86.932(16) . 1_545
In3 La Au1 47.216(17) 2 1_545
Au1 La Au1 83.65(3) . 1_545
Au2 In1 Au1 128.80(5) 6_667 .
Au2 In1 Au2 107.11(3) 6_667 2_544
Au1 In1 Au2 104.51(3) . 2_544
Au2 In1 Au2 107.11(3) 6_667 2_554
Au1 In1 Au2 104.51(3) . 2_554
Au2 In1 Au2 101.77(4) 2_544 2_554
Au2 In1 In2 97.53(5) 6_667 6_666
Au1 In1 In2 133.66(5) . 6_666
Au2 In1 In2 53.71(2) 2_544 6_666
Au2 In1 In2 53.71(2) 2_554 6_666
Au2 In1 La 156.27(5) 6_667 2_554
Au1 In1 La 74.93(4) . 2_554
Au2 In1 La 60.40(2) 2_544 2_554
Au2 In1 La 60.40(2) 2_554 2_554
In2 In1 La 58.73(3) 6_666 2_554
Au2 In2 Au2 114.91(5) 5_536 5_546
Au2 In2 Au2 104.21(3) 5_536 .
Au2 In2 Au2 104.21(3) 5_546 .
Au2 In2 In3 113.05(3) 5_536 1_545
Au2 In2 In3 113.05(3) 5_546 1_545
Au2 In2 In3 106.13(4) . 1_545
Au2 In2 In1 61.14(3) 5_536 6_546
Au2 In2 In1 61.14(3) 5_546 6_546
Au2 In2 In1 143.35(5) . 6_546
In3 In2 In1 110.52(5) 1_545 6_546
Au2 In2 La 167.27(4) 5_536 .
Au2 In2 La 77.09(2) 5_546 .
Au2 In2 La 67.21(3) . .
In3 In2 La 62.87(3) 1_545 .
In1 In2 La 131.38(2) 6_546 .
Au2 In2 La 77.09(2) 5_536 1_545
Au2 In2 La 167.27(4) 5_546 1_545
Au2 In2 La 67.21(3) . 1_545
In3 In2 La 62.87(3) 1_545 1_545
In1 In2 La 131.38(2) 6_546 1_545
La In2 La 90.65(4) . 1_545
Au2 In2 La 66.86(3) 5_536 5_546
Au2 In2 La 66.86(3) 5_546 5_546
Au2 In2 La 74.09(4) . 5_546
In3 In2 La 179.78(5) 1_545 5_546
In1 In2 La 69.26(4) 6_546 5_546
La In2 La 117.26(3) . 5_546
La In2 La 117.26(3) 1_545 5_546
Au2 In4 Au1 117.97(4) 1_565 .
Au2 In4 Au1 109.06(3) 1_565 2_565
Au1 In4 Au1 105.38(3) . 2_565
Au2 In4 Au1 109.06(3) 1_565 2
Au1 In4 Au1 105.38(3) . 2
Au1 In4 Au1 109.74(4) 2_565 2
Au2 In4 In3 104.01(4) 1_565 1_556
Au1 In4 In3 138.02(5) . 1_556
Au1 In4 In3 57.40(2) 2_565 1_556
Au1 In4 In3 57.40(2) 2 1_556
Au2 In4 La 67.83(3) 1_565 .
Au1 In4 La 69.16(3) . .
Au1 In4 La 169.63(4) 2_565 .
Au1 In4 La 80.469(18) 2 .
In3 In4 La 132.59(2) 1_556 .
Au2 In4 La 67.83(3) 1_565 1_565
Au1 In4 La 69.16(3) . 1_565
Au1 In4 La 80.469(18) 2_565 1_565
Au1 In4 La 169.63(4) 2 1_565
In3 In4 La 132.59(2) 1_556 1_565
La In4 La 89.27(4) . 1_565
Au2 In4 La 168.29(5) 1_565 2
Au1 In4 La 73.73(3) . 2
Au1 In4 La 65.42(3) 2_565 2
Au1 In4 La 65.42(3) 2 2
In3 In4 La 64.28(3) 1_556 2
La In4 La 119.47(3) . 2
La In4 La 119.47(3) 1_565 2
Au1 In3 Au1 107.09(3) . 2_554
Au1 In3 Au1 107.09(3) . 2_564
Au1 In3 Au1 112.82(4) 2_554 2_564
Au1 In3 In2 110.74(5) . 1_565
Au1 In3 In2 109.53(3) 2_554 1_565
Au1 In3 In2 109.53(3) 2_564 1_565
Au1 In3 In4 143.95(5) . 1_554
Au1 In3 In4 59.11(2) 2_554 1_554
Au1 In3 In4 59.11(2) 2_564 1_554
In2 In3 In4 105.31(5) 1_565 1_554
Au1 In3 La 70.01(3) . 1_565
Au1 In3 La 168.90(4) 2_554 1_565
Au1 In3 La 78.093(18) 2_564 1_565
In2 In3 La 63.15(3) 1_565 1_565
In4 In3 La 129.55(3) 1_554 1_565
Au1 In3 La 70.01(3) . .
Au1 In3 La 78.093(18) 2_554 .
Au1 In3 La 168.90(4) 2_564 .
In2 In3 La 63.15(3) 1_565 .
In4 In3 La 129.55(3) 1_554 .
La In3 La 90.93(4) 1_565 .
Au1 In3 La 78.30(3) . 2_554
Au1 In3 La 66.46(3) 2_554 2_554
Au1 In3 La 66.46(3) 2_564 2_554
In2 In3 La 170.96(5) 1_565 2_554
In4 In3 La 65.64(3) 1_554 2_554
La In3 La 122.03(3) 1_565 2_554
La In3 La 122.03(3) . 2_554

loop_
_geom_bond_atom_site_label_1
_geom_bond_atom_site_label_2
_geom_bond_distance
_geom_bond_site_symmetry_2
Au1 In1 2.7843(15) .
Au1 In3 2.7979(13) .
Au1 In4 2.8089(13) .
Au1 In3 2.8129(8) 2_565
Au1 In3 2.8129(8) 2
Au1 In4 2.8651(8) 2_554
Au1 In4 2.8651(8) 2_564
Au1 La 3.5138(9) .
Au1 La 3.5138(9) 1_565
Au2 In4 2.7729(14) 1_545
Au2 In2 2.7798(8) 5_536
Au2 In2 2.7798(8) 5_546
Au2 In1 2.7831(14) 6_547
Au2 In2 2.8899(14) .
Au2 In1 3.0202(9) 2
Au2 In1 3.0202(9) 2_545
Au2 La 3.4397(9) .
Au2 La 3.4397(9) 1_545
Au2 La 3.8070(12) 5_546
La In3 3.2872(11) 1_545
La In3 3.2872(11) .
La In2 3.2953(11) .
La In2 3.2953(11) 1_565
La In4 3.3351(11) .
La In4 3.3351(11) 1_545
La In2 3.3942(16) 5_546
La Au2 3.4397(9) 1_565
La In3 3.5102(15) 2
La Au1 3.5138(9) 1_545
In1 Au2 2.7831(14) 6_667
In1 Au2 3.0202(9) 2_544
In1 Au2 3.0202(9) 2_554
In1 In2 3.1294(17) 6_666
In1 La 3.7137(15) 2_554
In2 Au2 2.7798(8) 5_536
In2 Au2 2.7798(8) 5_546
In2 In3 2.9875(17) 1_545
In2 In1 3.1294(17) 6_546
In2 La 3.2953(11) 1_545
In2 La 3.3942(16) 5_546
In4 Au2 2.7729(14) 1_565
In4 Au1 2.8651(8) 2_565
In4 Au1 2.8651(8) 2
In4 In3 2.9878(16) 1_556
In4 La 3.3351(11) 1_565
In4 La 3.5493(15) 2
In3 Au1 2.8129(8) 2_554
In3 Au1 2.8129(8) 2_564
In3 In2 2.9875(17) 1_565
In3 In4 2.9878(16) 1_554
In3 La 3.2872(11) 1_565
In3 La 3.5102(15) 2_554
